data_4075780
loop_
_publ_author_name
'Darensbourg, Donald J.'
'Mackiewicz, Ryan M.'
'Billodeaux, Damon R.'

_publ_section_title
;
 Pressure Dependence of the Carbon Dioxide/Cyclohexene Oxide Coupling
 Reaction Catalyzed by Chromium Salen Complexes. Optimization of the
 Comonomer-Alternating Enchainment Pathway
;
_journal_issue 1
_journal_name_full Organometallics
_journal_page_first 144
_journal_paper_doi 10.1021/om049454l
_journal_volume 24
_journal_year 2005
_chemical_formula_moiety 'C34 H44 Cr N5 O5, C H2 Cl2'
_chemical_formula_sum 'C35 H44 Cl2 Cr N5 O5'
_chemical_formula_weight 737.65
_chemical_name_systematic
; 
 ? 
;
_space_group_IT_number 14
_symmetry_cell_setting monoclinic
_symmetry_space_group_name_Hall '-P 2ybc'
_symmetry_space_group_name_H-M 'P 1 21/c 1'
_atom_sites_solution_hydrogens geom
_atom_sites_solution_primary direct
_atom_sites_solution_secondary difmap
_audit_creation_method SHELXL-97
_cell_angle_alpha 90.00
_cell_angle_beta 97.081(5)
_cell_angle_gamma 90.00
_cell_formula_units_Z 4
_cell_length_a 12.660(3)
_cell_length_b 9.193(2)
_cell_length_c 30.630(8)
_cell_measurement_reflns_used 570
_cell_measurement_temperature 110(2)
_cell_measurement_theta_max 20.93
_cell_measurement_theta_min 2.31
_cell_volume 3537.6(15)
_computing_cell_refinement 'Bruker SMART'
_computing_data_collection 'Bruker SMART'
_computing_data_reduction 'Bruker SAINT'
_computing_molecular_graphics 'Bruker SHELXTL'
_computing_publication_material 'Bruker SHELXTL'
_computing_structure_refinement 'SHELXL-97 (Sheldrick, 1997)'
_computing_structure_solution 'SHELXS-97 (Sheldrick, 1990)'
_diffrn_ambient_temperature 110(2)
_diffrn_measured_fraction_theta_full 0.964
_diffrn_measured_fraction_theta_max 0.964
_diffrn_measurement_device_type 'CCD area detector'
_diffrn_measurement_method 'phi and omega scans'
_diffrn_radiation_monochromator graphite
_diffrn_radiation_source 'fine-focus sealed tube'
_diffrn_radiation_type MoK\a
_diffrn_radiation_wavelength 0.71073
_diffrn_reflns_av_R_equivalents 0.1188
_diffrn_reflns_av_sigmaI/netI 0.1827
_diffrn_reflns_limit_h_max 8
_diffrn_reflns_limit_h_min -16
_diffrn_reflns_limit_k_max 11
_diffrn_reflns_limit_k_min -11
_diffrn_reflns_limit_l_max 39
_diffrn_reflns_limit_l_min -39
_diffrn_reflns_number 21263
_diffrn_reflns_theta_full 27.56
_diffrn_reflns_theta_max 27.56
_diffrn_reflns_theta_min 1.34
_exptl_absorpt_coefficient_mu 0.523
_exptl_crystal_colour 'red brown'
_exptl_crystal_density_diffrn 1.385
_exptl_crystal_density_method 'not measured'
_exptl_crystal_description cube
_exptl_crystal_F_000 1548
_exptl_crystal_size_max 0.35
_exptl_crystal_size_mid 0.35
_exptl_crystal_size_min 0.35
_refine_diff_density_max 0.558
_refine_diff_density_min -0.522
_refine_diff_density_rms 0.139
_refine_ls_extinction_method none
_refine_ls_goodness_of_fit_ref 0.994
_refine_ls_hydrogen_treatment mixed
_refine_ls_matrix_type full
_refine_ls_number_parameters 440
_refine_ls_number_reflns 7877
_refine_ls_number_restraints 0
_refine_ls_restrained_S_all 0.994
_refine_ls_R_factor_all 0.2130
_refine_ls_R_factor_gt 0.1028
_refine_ls_shift/su_max 0.020
_refine_ls_shift/su_mean 0.004
_refine_ls_structure_factor_coef Fsqd
_refine_ls_weighting_details 'calc w=1/[\s^2^(Fo^2^)+(0.1006P)^2^+12.1398P] where P=(Fo^2^+2Fc^2^)/3'
_refine_ls_weighting_scheme calc
_refine_ls_wR_factor_gt 0.2231
_refine_ls_wR_factor_ref 0.2776
_reflns_number_gt 3560
_reflns_number_total 7877
_reflns_threshold_expression >2sigma(I)
_cod_data_source_file om049454lsi20040720_051539.cif
_cod_data_source_block ddrm25m
_cod_depositor_comments
;
The following automatic conversions were performed:

'_symmetry_cell_setting' value 'Monoclinic' changed to 'monoclinic'
according to /home/saulius/struct/CIF-dictionaries/cif_core.dic
dictionary named 'cif_core.dic' version 2.4.1 from 2010-06-29.

Automatic conversion script
Id: cif_fix_values 1715 2011-07-08 13:25:40Z adriana 
;
_cod_original_sg_symbol_H-M P2(1)/c
_cod_database_code 4075780

loop_
_symmetry_equiv_pos_as_xyz
'x, y, z'
'-x, y+1/2, -z+1/2'
'-x, -y, -z'
'x, -y-1/2, z-1/2'

loop_
_atom_site_label
_atom_site_type_symbol
_atom_site_fract_x
_atom_site_fract_y
_atom_site_fract_z
_atom_site_U_iso_or_equiv
_atom_site_adp_type
_atom_site_occupancy
_atom_site_symmetry_multiplicity
_atom_site_calc_flag
_atom_site_refinement_flags
Cr1 Cr 0.20798(9) 0.66424(13) 0.09662(4) 0.0284(3) Uani 1 1 d .
O1 O 0.3076(4) 0.6350(5) 0.14746(15) 0.0339(12) Uani 1 1 d .
O2 O 0.0882(4) 0.5883(5) 0.12169(15) 0.0309(12) Uani 1 1 d .
O3 O 0.1785(4) 0.8728(5) 0.11972(15) 0.0316(12) Uani 1 1 d .
O4 O -0.3348(4) 0.5171(5) 0.05752(16) 0.0341(12) Uani 1 1 d .
O5 O 0.7398(4) 0.7236(6) 0.18459(16) 0.0388(13) Uani 1 1 d .
N1 N 0.3194(5) 0.7606(6) 0.06568(18) 0.0312(14) Uani 1 1 d .
N2 N 0.1135(5) 0.7208(7) 0.04218(19) 0.0350(15) Uani 1 1 d .
N3 N 0.2439(6) 0.4741(7) 0.0710(2) 0.0439(17) Uani 1 1 d .
N4 N 0.1933(5) 0.3623(7) 0.07009(19) 0.0329(15) Uani 1 1 d .
N5 N 0.1511(5) 0.2521(8) 0.0672(2) 0.0413(17) Uani 1 1 d .
C1 C 0.4113(5) 0.6501(8) 0.1538(2) 0.0290(16) Uani 1 1 d .
C2 C 0.4686(6) 0.5992(8) 0.1944(2) 0.0304(17) Uani 1 1 d .
C3 C 0.5779(6) 0.6235(8) 0.2007(2) 0.0294(17) Uani 1 1 d .
H3 H 0.6169 0.5879 0.2262 0.035 Uiso 1 1 calc R
C4 C 0.6317(6) 0.6978(8) 0.1709(2) 0.0291(17) Uani 1 1 d .
C5 C 0.5798(6) 0.7459(8) 0.1315(2) 0.0290(16) Uani 1 1 d .
H5 H 0.6163 0.7941 0.1113 0.035 Uiso 1 1 calc R
C6 C 0.4673(6) 0.7191(7) 0.1226(2) 0.0280(16) Uani 1 1 d .
C7 C 0.4192(6) 0.7715(8) 0.0810(2) 0.0319(17) Uani 1 1 d .
H7 H 0.4634 0.8178 0.0633 0.038 Uiso 1 1 calc R
C8' C 0.2747(12) 0.7766(19) 0.0159(5) 0.026(5) Uiso 0.47(2) 1 d P
C9 C 0.3481(6) 0.8877(9) -0.0059(2) 0.0361(18) Uani 1 1 d .
C10 C 0.2890(8) 0.9400(17) -0.0490(3) 0.113(6) Uani 1 1 d .
H10A H 0.2997 1.0444 -0.0498 0.136 Uiso 1 1 calc R
H10B H 0.3257 0.8990 -0.0721 0.136 Uiso 1 1 calc R
C11 C 0.1860(7) 0.9174(15) -0.0607(3) 0.092(5) Uani 1 1 d .
H11A H 0.1803 0.8626 -0.0880 0.110 Uiso 1 1 calc R
H11B H 0.1548 1.0120 -0.0680 0.110 Uiso 1 1 calc R
C12 C 0.1146(6) 0.8441(10) -0.0324(2) 0.041(2) Uani 1 1 d .
C13' C 0.1606(11) 0.8330(17) 0.0149(4) 0.018(4) Uiso 0.47(2) 1 d P
C14 C 0.0131(6) 0.6927(8) 0.0333(2) 0.0358(19) Uani 1 1 d .
H14 H -0.0202 0.7229 0.0061 0.043 Uiso 1 1 calc R
C15 C -0.0512(6) 0.6194(7) 0.0616(2) 0.0285(16) Uani 1 1 d .
C16 C -0.0123(6) 0.5670(8) 0.1051(2) 0.0295(17) Uani 1 1 d .
C17 C -0.0825(6) 0.4931(8) 0.1296(2) 0.0284(16) Uani 1 1 d .
C18 C -0.1879(5) 0.4796(7) 0.1117(2) 0.0256(15) Uani 1 1 d .
H18 H -0.2346 0.4316 0.1279 0.031 Uiso 1 1 calc R
C19 C -0.2278(5) 0.5348(8) 0.0702(2) 0.0281(16) Uani 1 1 d .
C20 C -0.1583(6) 0.6021(7) 0.0456(2) 0.0283(16) Uani 1 1 d .
H20 H -0.1832 0.6367 0.0177 0.034 Uiso 1 1 calc R
C21 C 0.4115(6) 0.5216(8) 0.2286(2) 0.0317(17) Uani 1 1 d .
C22 C 0.4878(6) 0.4833(8) 0.2695(2) 0.0304(17) Uani 1 1 d .
H22A H 0.5425 0.4200 0.2614 0.046 Uiso 1 1 calc R
H22B H 0.4493 0.4353 0.2904 0.046 Uiso 1 1 calc R
H22C H 0.5196 0.5707 0.2823 0.046 Uiso 1 1 calc R
C23 C 0.3564(6) 0.3830(8) 0.2093(2) 0.0332(18) Uani 1 1 d .
H23A H 0.3070 0.4078 0.1840 0.050 Uiso 1 1 calc R
H23B H 0.3190 0.3375 0.2310 0.050 Uiso 1 1 calc R
H23C H 0.4089 0.3170 0.2006 0.050 Uiso 1 1 calc R
C24 C 0.3234(6) 0.6222(8) 0.2438(2) 0.0367(18) Uani 1 1 d .
H24A H 0.3541 0.7140 0.2534 0.055 Uiso 1 1 calc R
H24B H 0.2933 0.5767 0.2677 0.055 Uiso 1 1 calc R
H24C H 0.2685 0.6376 0.2197 0.055 Uiso 1 1 calc R
C25 C 0.7903(6) 0.8272(9) 0.1602(3) 0.0412(19) Uani 1 1 d .
H25A H 0.7974 0.7886 0.1316 0.062 Uiso 1 1 calc R
H25B H 0.8595 0.8491 0.1753 0.062 Uiso 1 1 calc R
H25C H 0.7483 0.9144 0.1572 0.062 Uiso 1 1 calc R
C26 C -0.0425(6) 0.4286(8) 0.1750(2) 0.0312(17) Uani 1 1 d .
C27 C 0.0466(6) 0.3179(9) 0.1706(3) 0.041(2) Uani 1 1 d .
H27A H 0.1052 0.3658 0.1596 0.062 Uiso 1 1 calc R
H27B H 0.0201 0.2420 0.1507 0.062 Uiso 1 1 calc R
H27C H 0.0702 0.2766 0.1990 0.062 Uiso 1 1 calc R
C28 C -0.0036(6) 0.5479(9) 0.2075(2) 0.0393(19) Uani 1 1 d .
H28A H 0.0213 0.5052 0.2355 0.059 Uiso 1 1 calc R
H28B H -0.0610 0.6136 0.2107 0.059 Uiso 1 1 calc R
H28C H 0.0536 0.6002 0.1967 0.059 Uiso 1 1 calc R
C29 C -0.1310(6) 0.3433(9) 0.1943(2) 0.0367(18) Uani 1 1 d .
H29A H -0.1572 0.2675 0.1743 0.055 Uiso 1 1 calc R
H29B H -0.1882 0.4082 0.1987 0.055 Uiso 1 1 calc R
H29C H -0.1026 0.3013 0.2220 0.055 Uiso 1 1 calc R
C30 C -0.3779(6) 0.6041(9) 0.0218(2) 0.042(2) Uani 1 1 d .
H30A H -0.3539 0.7026 0.0265 0.064 Uiso 1 1 calc R
H30B H -0.4542 0.6015 0.0195 0.064 Uiso 1 1 calc R
H30C H -0.3551 0.5677 -0.0048 0.064 Uiso 1 1 calc R
C31 C 0.2533(6) 0.9638(9) 0.1475(3) 0.041(2) Uani 1 1 d .
H31A H 0.2653 1.0544 0.1327 0.050 Uiso 1 1 calc R
H31B H 0.3210 0.9141 0.1542 0.050 Uiso 1 1 calc R
C32 C 0.2057(6) 0.9927(9) 0.1887(2) 0.042(2) Uani 1 1 d .
H32A H 0.2089 1.0956 0.1958 0.050 Uiso 1 1 calc R
H32B H 0.2426 0.9385 0.2131 0.050 Uiso 1 1 calc R
C33 C 0.0901(6) 0.9417(9) 0.1785(2) 0.0392(19) Uani 1 1 d .
H33A H 0.0789 0.8509 0.1934 0.047 Uiso 1 1 calc R
H33B H 0.0412 1.0143 0.1872 0.047 Uiso 1 1 calc R
C34 C 0.0762(6) 0.9218(8) 0.1297(2) 0.0343(18) Uani 1 1 d .
H34A H 0.0216 0.8499 0.1208 0.041 Uiso 1 1 calc R
H34B H 0.0565 1.0127 0.1148 0.041 Uiso 1 1 calc R
C1S C 0.4911(6) 0.3168(8) 0.1049(2) 0.0374(19) Uani 1 1 d .
H1S1 H 0.4376 0.3718 0.1180 0.045 Uiso 1 1 calc R
H1S2 H 0.5260 0.3823 0.0864 0.045 Uiso 1 1 calc R
Cl1S Cl 0.42961(16) 0.1763(2) 0.07266(7) 0.0449(5) Uani 1 1 d .
Cl2S Cl 0.58594(16) 0.2479(3) 0.14707(7) 0.0496(6) Uani 1 1 d .
C13 C 0.1872(11) 0.7580(18) 0.0062(5) 0.029(4) Uiso 0.53(2) 1 d P
C8 C 0.2756(11) 0.8491(19) 0.0285(5) 0.032(4) Uiso 0.53(2) 1 d P

loop_
_atom_site_aniso_label
_atom_site_aniso_U_11
_atom_site_aniso_U_22
_atom_site_aniso_U_33
_atom_site_aniso_U_23
_atom_site_aniso_U_13
_atom_site_aniso_U_12
Cr1 0.0285(6) 0.0326(6) 0.0249(6) 0.0005(5) 0.0065(5) -0.0020(6)
O1 0.026(3) 0.048(3) 0.030(3) 0.009(2) 0.011(2) -0.002(2)
O2 0.029(3) 0.035(3) 0.028(3) 0.001(2) 0.001(2) -0.009(2)
O3 0.026(3) 0.040(3) 0.029(3) -0.011(2) 0.004(2) -0.002(2)
O4 0.027(3) 0.041(3) 0.034(3) 0.003(2) 0.004(2) -0.003(2)
O5 0.029(3) 0.050(3) 0.038(3) -0.002(3) 0.005(2) -0.004(3)
N1 0.029(3) 0.037(3) 0.028(3) 0.007(3) 0.004(3) 0.001(3)
N2 0.038(4) 0.040(4) 0.028(3) 0.006(3) 0.003(3) -0.011(3)
N3 0.051(4) 0.040(4) 0.045(4) 0.000(3) 0.023(3) -0.001(4)
N4 0.033(4) 0.040(4) 0.025(3) -0.002(3) 0.003(3) 0.005(3)
N5 0.033(4) 0.041(4) 0.048(4) -0.005(3) -0.002(3) -0.001(3)
C1 0.025(4) 0.028(4) 0.036(4) -0.005(3) 0.011(3) -0.003(3)
C2 0.031(4) 0.032(4) 0.030(4) -0.005(3) 0.011(3) 0.002(3)
C3 0.024(4) 0.034(4) 0.028(4) -0.005(3) -0.005(3) 0.004(3)
C4 0.026(4) 0.036(4) 0.026(4) -0.004(3) 0.009(3) -0.007(3)
C5 0.030(4) 0.032(4) 0.026(4) 0.000(3) 0.008(3) 0.002(3)
C6 0.028(4) 0.025(4) 0.031(4) 0.001(3) 0.007(3) -0.002(3)
C7 0.030(4) 0.031(4) 0.037(4) 0.003(3) 0.013(3) -0.001(3)
C9 0.035(4) 0.050(5) 0.023(4) 0.011(3) 0.002(3) -0.003(4)
C10 0.046(6) 0.222(16) 0.072(7) 0.112(9) 0.013(5) 0.012(8)
C11 0.043(6) 0.162(12) 0.059(6) 0.063(7) -0.036(5) -0.059(7)
C12 0.031(4) 0.066(6) 0.027(4) 0.019(4) 0.004(3) -0.013(4)
C14 0.038(5) 0.041(5) 0.028(4) 0.008(3) 0.000(3) -0.010(4)
C15 0.038(4) 0.028(4) 0.020(3) -0.004(3) 0.007(3) 0.000(3)
C16 0.028(4) 0.031(4) 0.028(4) -0.004(3) -0.001(3) 0.003(3)
C17 0.030(4) 0.031(4) 0.027(4) -0.005(3) 0.014(3) -0.001(3)
C18 0.022(4) 0.028(4) 0.027(4) 0.000(3) 0.008(3) -0.004(3)
C19 0.023(4) 0.038(4) 0.024(4) -0.006(3) 0.004(3) -0.005(3)
C20 0.032(4) 0.030(4) 0.022(4) 0.000(3) -0.003(3) 0.002(3)
C21 0.034(4) 0.034(4) 0.028(4) 0.002(3) 0.009(3) 0.001(4)
C22 0.026(4) 0.032(4) 0.033(4) 0.002(3) 0.004(3) 0.002(3)
C23 0.031(4) 0.036(4) 0.033(4) 0.006(3) 0.006(3) -0.004(3)
C24 0.037(4) 0.043(5) 0.030(4) -0.002(3) 0.008(3) 0.001(4)
C25 0.032(4) 0.043(5) 0.050(5) 0.006(4) 0.008(4) -0.008(4)
C26 0.026(4) 0.038(4) 0.029(4) 0.003(3) 0.000(3) -0.005(3)
C27 0.043(5) 0.041(5) 0.040(4) 0.011(4) 0.005(4) 0.001(4)
C28 0.036(5) 0.047(5) 0.035(4) -0.004(4) 0.005(4) -0.006(4)
C29 0.029(4) 0.046(5) 0.036(4) 0.011(4) 0.009(3) -0.005(4)
C30 0.036(5) 0.053(5) 0.037(4) 0.006(4) -0.002(4) 0.002(4)
C31 0.036(5) 0.043(5) 0.047(5) -0.008(4) 0.011(4) -0.017(4)
C32 0.042(5) 0.050(5) 0.030(4) -0.009(4) -0.006(4) 0.005(4)
C33 0.041(5) 0.038(4) 0.039(4) 0.000(4) 0.010(4) 0.001(4)
C34 0.027(4) 0.038(4) 0.039(4) -0.007(4) 0.006(3) 0.000(4)
C1S 0.038(4) 0.044(5) 0.031(4) 0.010(4) 0.008(3) 0.000(4)
Cl1S 0.0395(12) 0.0465(12) 0.0479(12) -0.0038(10) 0.0019(9) -0.0012(10)
Cl2S 0.0386(12) 0.0681(15) 0.0412(11) 0.0077(11) 0.0006(9) -0.0026(11)

loop_
_atom_type_symbol
_atom_type_description
_atom_type_scat_dispersion_real
_atom_type_scat_dispersion_imag
_atom_type_scat_source
C C 0.0033 0.0016 'International Tables Vol C Tables 4.2.6.8 and 6.1.1.4'
H H 0.0000 0.0000 'International Tables Vol C Tables 4.2.6.8 and 6.1.1.4'
N N 0.0061 0.0033 'International Tables Vol C Tables 4.2.6.8 and 6.1.1.4'
O O 0.0106 0.0060 'International Tables Vol C Tables 4.2.6.8 and 6.1.1.4'
Cr Cr 0.3209 0.6236 'International Tables Vol C Tables 4.2.6.8 and 6.1.1.4'
Cl Cl 0.1484 0.1585 'International Tables Vol C Tables 4.2.6.8 and 6.1.1.4'

loop_
_geom_angle_atom_site_label_1
_geom_angle_atom_site_label_2
_geom_angle_atom_site_label_3
_geom_angle
O1 Cr1 O2 95.7(2)
O1 Cr1 N3 92.2(3)
O2 Cr1 N3 93.9(2)
O1 Cr1 N2 172.1(2)
O2 Cr1 N2 90.4(2)
N3 Cr1 N2 92.4(3)
O1 Cr1 N1 90.9(2)
O2 Cr1 N1 172.4(2)
N3 Cr1 N1 89.6(3)
N2 Cr1 N1 82.7(2)
O1 Cr1 O3 88.9(2)
O2 Cr1 O3 90.9(2)
N3 Cr1 O3 174.9(2)
N2 Cr1 O3 86.0(2)
N1 Cr1 O3 85.4(2)
C1 O1 Cr1 131.3(4)
C16 O2 Cr1 132.1(4)
C34 O3 C31 103.6(5)
C34 O3 Cr1 124.1(4)
C31 O3 Cr1 126.3(4)
C19 O4 C30 115.3(6)
C4 O5 C25 116.4(6)
C7 N1 C8 120.0(8)
C7 N1 C8' 124.3(8)
C7 N1 Cr1 125.1(5)
C8 N1 Cr1 113.4(7)
C8' N1 Cr1 108.2(6)
C14 N2 C13' 118.0(7)
C14 N2 C13 123.5(7)
C14 N2 Cr1 126.5(5)
C13' N2 Cr1 114.0(6)
C13 N2 Cr1 107.3(6)
N4 N3 Cr1 127.5(5)
N5 N4 N3 174.5(8)
O1 C1 C6 121.6(6)
O1 C1 C2 118.9(6)
C6 C1 C2 119.4(6)
C3 C2 C1 117.0(6)
C3 C2 C21 122.0(6)
C1 C2 C21 121.1(6)
C4 C3 C2 123.4(7)
C5 C4 C3 121.1(7)
C5 C4 O5 123.5(6)
C3 C4 O5 115.4(6)
C4 C5 C6 117.8(6)
C1 C6 C7 124.3(6)
C1 C6 C5 121.1(6)
C7 C6 C5 114.5(6)
N1 C7 C6 125.9(7)
C13 C8' N1 117.9(14)
C13' C8' N1 106.1(11)
C13 C8' C9 126.8(14)
C13' C8' C9 112.0(12)
N1 C8' C9 108.1(10)
C10 C9 C8 113.6(8)
C10 C9 C8' 108.6(8)
C11 C10 C9 123.5(8)
C10 C11 C12 124.0(8)
C11 C12 C13' 113.8(8)
C11 C12 C13 108.5(8)
C12 C13' N2 116.9(9)
C12 C13' C8' 107.2(11)
N2 C13' C8' 101.2(11)
N2 C14 C15 125.9(7)
C20 C15 C14 116.3(6)
C20 C15 C16 119.6(6)
C14 C15 C16 124.1(7)
O2 C16 C17 120.4(6)
O2 C16 C15 120.5(6)
C17 C16 C15 119.2(6)
C18 C17 C16 118.2(6)
C18 C17 C26 121.2(6)
C16 C17 C26 120.7(6)
C17 C18 C19 123.3(7)
O4 C19 C20 125.0(6)
O4 C19 C18 116.5(6)
C20 C19 C18 118.4(6)
C19 C20 C15 121.2(6)
C2 C21 C22 111.5(6)
C2 C21 C23 110.8(6)
C22 C21 C23 109.7(6)
C2 C21 C24 110.2(6)
C22 C21 C24 107.2(6)
C23 C21 C24 107.4(6)
C28 C26 C27 110.6(6)
C28 C26 C17 110.9(6)
C27 C26 C17 109.9(6)
C28 C26 C29 107.8(6)
C27 C26 C29 105.7(6)
C17 C26 C29 111.7(6)
O3 C31 C32 107.2(6)
C31 C32 C33 104.5(6)
C34 C33 C32 103.5(6)
O3 C34 C33 104.6(6)
Cl1S C1S Cl2S 111.2(4)
C8' C13 N2 120.1(13)
C8 C13 N2 106.3(11)
C8' C13 C12 124.9(14)
C8 C13 C12 112.7(12)
N2 C13 C12 106.8(9)
N1 C8 C13 103.6(12)
N1 C8 C9 117.9(10)
C13 C8 C9 107.3(12)

loop_
_geom_bond_atom_site_label_1
_geom_bond_atom_site_label_2
_geom_bond_distance
Cr1 O1 1.899(5)
Cr1 O2 1.914(5)
Cr1 N3 1.992(7)
Cr1 N2 1.997(6)
Cr1 N1 2.000(6)
Cr1 O3 2.093(5)
O1 C1 1.310(8)
O2 C16 1.325(8)
O3 C34 1.438(8)
O3 C31 1.457(8)
O4 C19 1.372(8)
O4 C30 1.410(8)
O5 C4 1.402(8)
O5 C25 1.411(9)
N1 C7 1.297(9)
N1 C8 1.454(14)
N1 C8' 1.567(15)
N2 C14 1.292(9)
N2 C13' 1.497(14)
N2 C13 1.565(15)
N3 N4 1.210(9)
N4 N5 1.144(8)
C1 C6 1.409(10)
C1 C2 1.438(10)
C2 C3 1.392(10)
C2 C21 1.521(10)
C3 C4 1.384(10)
C4 C5 1.374(9)
C5 C6 1.439(10)
C6 C7 1.427(10)
C8' C13 1.124(18)
C8' C13' 1.53(2)
C8' C9 1.583(17)
C9 C10 1.512(11)
C9 C8 1.522(16)
C10 C11 1.327(12)
C11 C12 1.489(11)
C12 C13' 1.498(14)
C12 C13 1.614(15)
C14 C15 1.429(10)
C15 C20 1.393(10)
C15 C16 1.444(9)
C16 C17 1.407(10)
C17 C18 1.385(9)
C17 C26 1.537(9)
C18 C19 1.402(9)
C19 C20 1.376(10)
C21 C22 1.524(9)
C21 C23 1.537(10)
C21 C24 1.564(10)
C26 C28 1.522(10)
C26 C27 1.538(10)
C26 C29 1.545(10)
C31 C32 1.487(10)
C32 C33 1.532(11)
C33 C34 1.496(10)
C1S Cl1S 1.750(8)
C1S Cl2S 1.768(7)
C13 C8 1.49(2)
